data_1514626
loop_
_publ_author_name
'Lalrempuia, Ralte'
'Stasch, Andreas'
'Jones, Cameron'

_publ_section_title
;
 The reductive disproportionation of CO2 using a magnesium(i) complex:
 analogies with low valent f-block chemistry
;
_journal_issue 12
_journal_name_full 'Chemical Science'
_journal_page_first 4383
_journal_paper_doi 10.1039/c3sc52242c
_journal_volume 4
_journal_year 2013
_chemical_formula_sum 'C83 H116 Mg2 N6 O'
_chemical_formula_weight 1262.44
_chemical_name_systematic
; 
 ? 
;
_space_group_IT_number 152
_symmetry_cell_setting trigonal
_symmetry_space_group_name_Hall 'P 31 2"'
_symmetry_space_group_name_H-M 'P 31 2 1'
_atom_sites_solution_hydrogens geom
_atom_sites_solution_primary direct
_atom_sites_solution_secondary difmap
_audit_creation_method SHELXL-97
_cell_angle_alpha 90.00
_cell_angle_beta 90.00
_cell_angle_gamma 120.00
_cell_formula_units_Z 3
_cell_length_a 12.0374(17)
_cell_length_b 12.0374(17)
_cell_length_c 44.799(9)
_cell_measurement_temperature 123(2)
_cell_volume 5621.7(16)
_computing_structure_refinement 'SHELXL-97 (Sheldrick, 1997)'
_computing_structure_solution 'SHELXS-97 (Sheldrick, 1990)'
_diffrn_ambient_temperature 123(2)
_diffrn_measured_fraction_theta_full 0.999
_diffrn_measured_fraction_theta_max 0.929
_diffrn_measurement_device_type 'Oxford Gemini Ultra'
_diffrn_radiation_monochromator graphite
_diffrn_radiation_source 'Enhance (Mo) X-ray Source'
_diffrn_radiation_type MoK\a
_diffrn_radiation_wavelength 0.71073
_diffrn_reflns_av_R_equivalents 0.0413
_diffrn_reflns_av_sigmaI/netI 0.0400
_diffrn_reflns_limit_h_max 15
_diffrn_reflns_limit_h_min -13
_diffrn_reflns_limit_k_max 14
_diffrn_reflns_limit_k_min -13
_diffrn_reflns_limit_l_max 49
_diffrn_reflns_limit_l_min -56
_diffrn_reflns_number 30360
_diffrn_reflns_theta_full 25.00
_diffrn_reflns_theta_max 27.96
_diffrn_reflns_theta_min 1.95
_exptl_absorpt_coefficient_mu 0.080
_exptl_absorpt_correction_T_max 0.984
_exptl_absorpt_correction_T_min 0.972
_exptl_absorpt_correction_type multi-scan
_exptl_absorpt_process_details 'SCALE3 ABSPACK'
_exptl_crystal_colour colorless
_exptl_crystal_density_diffrn 1.119
_exptl_crystal_density_method 'not measured'
_exptl_crystal_description block
_exptl_crystal_F_000 2064
_exptl_crystal_size_max 0.35
_exptl_crystal_size_mid 0.30
_exptl_crystal_size_min 0.20
_refine_diff_density_max 0.220
_refine_diff_density_min -0.188
_refine_diff_density_rms 0.034
_refine_ls_abs_structure_details 'Flack H D (1983), Acta Cryst. A39, 876-881'
_refine_ls_abs_structure_Flack 0.05(17)
_refine_ls_extinction_method none
_refine_ls_goodness_of_fit_ref 1.050
_refine_ls_hydrogen_treatment constr
_refine_ls_matrix_type full
_refine_ls_number_parameters 426
_refine_ls_number_reflns 8072
_refine_ls_number_restraints 6
_refine_ls_restrained_S_all 1.051
_refine_ls_R_factor_all 0.0457
_refine_ls_R_factor_gt 0.0389
_refine_ls_shift/su_max 0.000
_refine_ls_shift/su_mean 0.000
_refine_ls_structure_factor_coef Fsqd
_refine_ls_weighting_details 'calc w=1/[\s^2^(Fo^2^)+(0.0416P)^2^+0.7012P] where P=(Fo^2^+2Fc^2^)/3'
_refine_ls_weighting_scheme calc
_refine_ls_wR_factor_gt 0.0868
_refine_ls_wR_factor_ref 0.0900
_reflns_number_gt 7357
_reflns_number_total 8072
_reflns_threshold_expression >2sigma(I)
_cod_data_source_file c3sc52242c.txt
_cod_data_source_block compound5
_cod_original_cell_volume 5621.6(16)
_cod_original_sg_symbol_H-M P3(1)21
_cod_database_code 1514626

loop_
_symmetry_equiv_pos_as_xyz
'x, y, z'
'-y, x-y, z+1/3'
'-x+y, -x, z+2/3'
'x-y, -y, -z+2/3'
'-x, -x+y, -z+1/3'
'y, x, -z'

loop_
_atom_site_label
_atom_site_type_symbol
_atom_site_fract_x
_atom_site_fract_y
_atom_site_fract_z
_atom_site_U_iso_or_equiv
_atom_site_adp_type
_atom_site_occupancy
_atom_site_symmetry_multiplicity
_atom_site_calc_flag
_atom_site_refinement_flags
Mg1 Mg 0.10624(5) 0.14196(5) 0.044619(10) 0.01701(11) Uani 1 1 d .
O1 O 0.12586(11) 0.12586(11) 0.0000 0.0185(3) Uani 1 2 d S
N1 N -0.07636(12) 0.08754(12) 0.05877(3) 0.0178(3) Uani 1 1 d .
C1 C -0.27749(14) -0.05176(16) 0.08601(3) 0.0239(3) Uani 1 1 d .
H1A H -0.2868 0.0233 0.0899 0.036 Uiso 1 1 calc R
H1B H -0.3020 -0.1061 0.1039 0.036 Uiso 1 1 calc R
H1C H -0.3331 -0.1008 0.0693 0.036 Uiso 1 1 calc R
N2 N 0.14023(12) 0.06150(12) 0.08171(3) 0.0181(3) Uani 1 1 d .
C2 C -0.13918(14) -0.00800(14) 0.07817(3) 0.0193(3) Uani 1 1 d .
N3 N 0.26277(12) 0.29643(12) 0.02653(3) 0.0190(3) Uani 1 1 d .
C3 C -0.08533(15) -0.07337(15) 0.09248(3) 0.0208(3) Uani 1 1 d .
H3 H -0.1448 -0.1519 0.1018 0.025 Uiso 1 1 calc R
C4 C 0.04465(15) -0.03926(15) 0.09506(3) 0.0200(3) Uani 1 1 d .
C5 C 0.07097(16) -0.12706(16) 0.11444(4) 0.0285(4) Uani 1 1 d .
H5A H 0.0624 -0.1989 0.1024 0.043 Uiso 1 1 calc R
H5B H 0.0093 -0.1600 0.1309 0.043 Uiso 1 1 calc R
H5C H 0.1582 -0.0789 0.1225 0.043 Uiso 1 1 calc R
C6 C -0.14396(14) 0.14681(15) 0.04621(3) 0.0190(3) Uani 1 1 d .
C7 C -0.11728(14) 0.26772(15) 0.05696(3) 0.0215(3) Uani 1 1 d .
C8 C -0.18403(16) 0.32348(16) 0.04497(4) 0.0252(3) Uani 1 1 d .
H8 H -0.1697 0.4032 0.0527 0.030 Uiso 1 1 calc R
C9 C -0.27114(16) 0.26519(16) 0.02202(4) 0.0275(4) Uani 1 1 d .
H9 H -0.3152 0.3052 0.0139 0.033 Uiso 1 1 calc R
C10 C -0.29379(15) 0.14871(16) 0.01101(3) 0.0250(3) Uani 1 1 d .
H10 H -0.3527 0.1100 -0.0050 0.030 Uiso 1 1 calc R
C11 C -0.23242(14) 0.08636(15) 0.02275(3) 0.0202(3) Uani 1 1 d .
C12 C -0.01913(16) 0.33474(15) 0.08173(4) 0.0261(4) Uani 1 1 d .
H12 H 0.0513 0.3149 0.0785 0.031 Uiso 1 1 calc R
C13 C 0.0420(2) 0.48058(18) 0.08120(5) 0.0399(5) Uani 1 1 d .
H13A H -0.0218 0.5043 0.0871 0.060 Uiso 1 1 calc R
H13B H 0.0727 0.5123 0.0610 0.060 Uiso 1 1 calc R
H13C H 0.1143 0.5187 0.0952 0.060 Uiso 1 1 calc R
C14 C -0.07641(19) 0.2826(2) 0.11269(4) 0.0383(4) Uani 1 1 d .
H14A H -0.0113 0.3288 0.1280 0.058 Uiso 1 1 calc R
H14B H -0.1045 0.1910 0.1137 0.058 Uiso 1 1 calc R
H14C H -0.1500 0.2949 0.1161 0.058 Uiso 1 1 calc R
C15 C -0.26297(15) -0.04353(16) 0.01022(3) 0.0227(3) Uani 1 1 d .
H15 H -0.2295 -0.0836 0.0245 0.027 Uiso 1 1 calc R
C16 C -0.19706(17) -0.02882(17) -0.01993(3) 0.0294(4) Uani 1 1 d .
H16A H -0.2297 0.0089 -0.0344 0.044 Uiso 1 1 calc R
H16B H -0.2151 -0.1132 -0.0270 0.044 Uiso 1 1 calc R
H16C H -0.1042 0.0273 -0.0176 0.044 Uiso 1 1 calc R
C17 C -0.40739(16) -0.13445(17) 0.00659(4) 0.0298(4) Uani 1 1 d .
H17A H -0.4508 -0.1398 0.0255 0.045 Uiso 1 1 calc R
H17B H -0.4233 -0.2199 0.0010 0.045 Uiso 1 1 calc R
H17C H -0.4405 -0.1018 -0.0090 0.045 Uiso 1 1 calc R
C18 C 0.26911(15) 0.10796(14) 0.09207(3) 0.0185(3) Uani 1 1 d .
C19 C 0.31541(15) 0.19721(15) 0.11592(3) 0.0212(3) Uani 1 1 d .
C20 C 0.44416(16) 0.25169(16) 0.12404(4) 0.0270(4) Uani 1 1 d .
H20 H 0.4766 0.3119 0.1400 0.032 Uiso 1 1 calc R
C21 C 0.52512(16) 0.21984(17) 0.10942(4) 0.0292(4) Uani 1 1 d .
H21 H 0.6128 0.2591 0.1151 0.035 Uiso 1 1 calc R
C22 C 0.47890(15) 0.13088(16) 0.08654(4) 0.0262(3) Uani 1 1 d .
H22 H 0.5352 0.1089 0.0767 0.031 Uiso 1 1 calc R
C23 C 0.35064(15) 0.07283(15) 0.07772(3) 0.0210(3) Uani 1 1 d .
C24 C 0.22661(17) 0.22884(17) 0.13370(4) 0.0306(4) Uani 1 1 d .
H24 H 0.1495 0.2060 0.1211 0.037 Uiso 1 1 calc R
C25 C 0.2868(2) 0.36988(18) 0.14229(4) 0.0396(5) Uani 1 1 d .
H25A H 0.3545 0.3913 0.1571 0.059 Uiso 1 1 calc R
H25B H 0.2209 0.3857 0.1508 0.059 Uiso 1 1 calc R
H25C H 0.3238 0.4233 0.1245 0.059 Uiso 1 1 calc R
C26 C 0.1815(3) 0.1483(2) 0.16193(5) 0.0710(9) Uani 1 1 d .
H26A H 0.1380 0.0571 0.1566 0.106 Uiso 1 1 calc R
H26B H 0.1218 0.1669 0.1727 0.106 Uiso 1 1 calc R
H26C H 0.2555 0.1689 0.1747 0.106 Uiso 1 1 calc R
C27 C 0.30188(15) -0.02658(15) 0.05282(3) 0.0226(3) Uani 1 1 d .
H27 H 0.2074 -0.0615 0.0509 0.027 Uiso 1 1 calc R
C28 C 0.36333(16) 0.03329(16) 0.02294(4) 0.0279(4) Uani 1 1 d .
H28A H 0.4559 0.0662 0.0240 0.042 Uiso 1 1 calc R
H28B H 0.3477 0.1039 0.0184 0.042 Uiso 1 1 calc R
H28C H 0.3259 -0.0318 0.0072 0.042 Uiso 1 1 calc R
C29 C 0.3230(2) -0.13869(18) 0.06066(4) 0.0347(4) Uani 1 1 d .
H29A H 0.2884 -0.2028 0.0447 0.052 Uiso 1 1 calc R
H29B H 0.2789 -0.1780 0.0794 0.052 Uiso 1 1 calc R
H29C H 0.4150 -0.1070 0.0629 0.052 Uiso 1 1 calc R
C30 C 0.23988(17) 0.23988(17) 0.0000 0.0179(4) Uani 1 2 d S
C31 C 0.37744(15) 0.41736(14) 0.03420(3) 0.0207(3) Uani 1 1 d .
H31 H 0.4058 0.4748 0.0163 0.025 Uiso 1 1 calc R
C32 C 0.34161(17) 0.48002(16) 0.05906(4) 0.0296(4) Uani 1 1 d .
H32A H 0.3038 0.4190 0.0759 0.036 Uiso 1 1 calc R
H32B H 0.2758 0.4995 0.0516 0.036 Uiso 1 1 calc R
C33 C 0.45795(19) 0.60419(17) 0.07034(4) 0.0368(4) Uani 1 1 d .
H33A H 0.4884 0.6696 0.0543 0.044 Uiso 1 1 calc R
H33B H 0.4318 0.6375 0.0875 0.044 Uiso 1 1 calc R
C34 C 0.56636(19) 0.58236(18) 0.07972(4) 0.0399(5) Uani 1 1 d .
H34A H 0.6417 0.6653 0.0855 0.048 Uiso 1 1 calc R
H34B H 0.5395 0.5251 0.0973 0.048 Uiso 1 1 calc R
C35 C 0.60329(17) 0.52288(18) 0.05473(4) 0.0367(4) Uani 1 1 d .
H35A H 0.6715 0.5060 0.0617 0.044 Uiso 1 1 calc R
H35B H 0.6376 0.5834 0.0377 0.044 Uiso 1 1 calc R
C36 C 0.48731(16) 0.39735(16) 0.04441(4) 0.0270(4) Uani 1 1 d .
H36A H 0.5132 0.3612 0.0277 0.032 Uiso 1 1 calc R
H36B H 0.4573 0.3347 0.0610 0.032 Uiso 1 1 calc R
C37 C -0.2620(3) -0.3986(2) 0.15245(6) 0.0655(8) Uani 1 1 d D
H37 H -0.2436 -0.3301 0.1391 0.079 Uiso 1 1 calc R
C38 C -0.3579(2) -0.4352(2) 0.17326(7) 0.0626(7) Uani 1 1 d D
H38 H -0.4055 -0.3919 0.1746 0.075 Uiso 1 1 calc R
C39 C -0.3840(2) -0.5354(3) 0.19205(5) 0.0602(7) Uani 1 1 d D
H39 H -0.4501 -0.5622 0.2065 0.072 Uiso 1 1 calc R
C40 C -0.3143(3) -0.5962(3) 0.18982(5) 0.0650(7) Uani 1 1 d D
H40 H -0.3328 -0.6660 0.2027 0.078 Uiso 1 1 calc R
C41 C -0.2196(3) -0.5584(2) 0.16953(5) 0.0619(7) Uani 1 1 d D
H41 H -0.1715 -0.6012 0.1684 0.074 Uiso 1 1 calc R
C42 C -0.1924(3) -0.4609(2) 0.15086(5) 0.0596(6) Uani 1 1 d D
H42 H -0.1255 -0.4349 0.1366 0.072 Uiso 1 1 calc R

loop_
_atom_site_aniso_label
_atom_site_aniso_U_11
_atom_site_aniso_U_22
_atom_site_aniso_U_33
_atom_site_aniso_U_23
_atom_site_aniso_U_13
_atom_site_aniso_U_12
Mg1 0.0158(2) 0.0182(3) 0.0152(2) 0.00023(19) 0.00082(18) 0.0071(2)
O1 0.0168(5) 0.0168(5) 0.0164(6) -0.0004(3) 0.0004(3) 0.0043(6)
N1 0.0176(6) 0.0198(6) 0.0164(6) 0.0005(5) 0.0009(5) 0.0095(5)
C1 0.0195(8) 0.0271(9) 0.0231(7) 0.0050(7) 0.0042(6) 0.0102(7)
N2 0.0182(6) 0.0203(6) 0.0150(6) -0.0008(5) -0.0011(5) 0.0089(5)
C2 0.0176(7) 0.0193(7) 0.0180(7) -0.0024(6) 0.0010(6) 0.0069(6)
N3 0.0180(6) 0.0176(6) 0.0174(6) -0.0016(5) 0.0009(5) 0.0058(5)
C3 0.0182(8) 0.0190(8) 0.0202(7) 0.0038(6) 0.0026(6) 0.0056(6)
C4 0.0216(8) 0.0205(8) 0.0174(7) -0.0003(6) -0.0006(6) 0.0102(6)
C5 0.0258(9) 0.0284(9) 0.0303(8) 0.0093(7) -0.0008(7) 0.0128(7)
C6 0.0156(7) 0.0211(8) 0.0198(7) 0.0039(6) 0.0042(6) 0.0088(6)
C7 0.0210(8) 0.0228(8) 0.0200(7) 0.0032(6) 0.0059(6) 0.0106(7)
C8 0.0277(9) 0.0227(8) 0.0283(8) 0.0032(7) 0.0065(7) 0.0149(7)
C9 0.0251(9) 0.0315(9) 0.0322(8) 0.0082(7) 0.0045(7) 0.0189(8)
C10 0.0186(8) 0.0314(9) 0.0239(8) 0.0050(7) 0.0014(6) 0.0117(7)
C11 0.0175(8) 0.0231(8) 0.0188(7) 0.0048(6) 0.0044(6) 0.0093(7)
C12 0.0268(9) 0.0240(8) 0.0274(8) -0.0043(6) 0.0006(7) 0.0125(7)
C13 0.0401(11) 0.0305(10) 0.0477(11) -0.0099(9) -0.0047(9) 0.0166(9)
C14 0.0402(11) 0.0447(12) 0.0260(9) -0.0049(8) -0.0011(8) 0.0182(10)
C15 0.0199(8) 0.0252(8) 0.0207(7) 0.0016(6) -0.0008(6) 0.0095(7)
C16 0.0278(9) 0.0320(9) 0.0258(8) -0.0015(7) 0.0037(7) 0.0131(8)
C17 0.0240(9) 0.0287(9) 0.0298(8) -0.0021(7) 0.0005(7) 0.0079(7)
C18 0.0177(7) 0.0184(7) 0.0181(7) 0.0005(6) -0.0014(6) 0.0080(6)
C19 0.0242(8) 0.0226(8) 0.0169(7) -0.0008(6) -0.0013(6) 0.0117(7)
C20 0.0284(9) 0.0249(8) 0.0248(8) -0.0053(7) -0.0080(7) 0.0111(7)
C21 0.0196(8) 0.0321(9) 0.0334(9) -0.0053(7) -0.0093(7) 0.0110(7)
C22 0.0215(8) 0.0294(9) 0.0303(8) -0.0028(7) -0.0014(7) 0.0147(7)
C23 0.0200(8) 0.0206(8) 0.0209(7) -0.0003(6) -0.0002(6) 0.0091(7)
C24 0.0287(9) 0.0368(10) 0.0270(8) -0.0109(7) -0.0016(7) 0.0169(8)
C25 0.0551(13) 0.0374(11) 0.0320(9) -0.0030(8) 0.0080(9) 0.0275(10)
C26 0.107(2) 0.0419(13) 0.0579(14) 0.0080(11) 0.0548(15) 0.0326(14)
C27 0.0188(8) 0.0243(8) 0.0241(8) -0.0061(6) -0.0016(6) 0.0104(7)
C28 0.0305(9) 0.0290(9) 0.0256(8) -0.0043(7) -0.0017(7) 0.0161(8)
C29 0.0484(11) 0.0312(9) 0.0279(9) -0.0056(7) -0.0033(8) 0.0225(9)
C30 0.0176(7) 0.0176(7) 0.0184(10) 0.0007(4) -0.0007(4) 0.0087(9)
C31 0.0208(8) 0.0178(8) 0.0179(7) -0.0017(6) 0.0012(6) 0.0054(6)
C32 0.0283(9) 0.0259(9) 0.0282(8) -0.0069(7) 0.0040(7) 0.0088(7)
C33 0.0424(11) 0.0252(9) 0.0316(9) -0.0109(7) 0.0032(8) 0.0083(9)
C34 0.0384(11) 0.0265(10) 0.0318(9) -0.0066(8) -0.0081(8) -0.0012(8)
C35 0.0238(9) 0.0315(10) 0.0435(11) -0.0035(8) -0.0068(8) 0.0053(8)
C36 0.0220(8) 0.0241(8) 0.0308(8) -0.0029(7) -0.0031(7) 0.0084(7)
C37 0.0798(19) 0.0313(12) 0.0670(16) 0.0054(11) -0.0227(15) 0.0139(12)
C38 0.0470(14) 0.0472(14) 0.092(2) -0.0377(14) -0.0301(14) 0.0226(12)
C39 0.0477(14) 0.0760(18) 0.0363(12) -0.0209(12) -0.0053(10) 0.0156(13)
C40 0.0776(18) 0.0691(17) 0.0404(12) 0.0164(12) -0.0030(12) 0.0307(15)
C41 0.0798(18) 0.0590(16) 0.0602(14) 0.0010(12) 0.0060(13) 0.0448(14)
C42 0.0704(17) 0.0566(15) 0.0439(12) -0.0009(11) 0.0111(11) 0.0257(13)

loop_
_atom_type_symbol
_atom_type_description
_atom_type_scat_dispersion_real
_atom_type_scat_dispersion_imag
_atom_type_scat_source
C C 0.0033 0.0016 'International Tables Vol C Tables 4.2.6.8 and 6.1.1.4'
H H 0.0000 0.0000 'International Tables Vol C Tables 4.2.6.8 and 6.1.1.4'
N N 0.0061 0.0033 'International Tables Vol C Tables 4.2.6.8 and 6.1.1.4'
O O 0.0106 0.0060 'International Tables Vol C Tables 4.2.6.8 and 6.1.1.4'
Mg Mg 0.0486 0.0363 'International Tables Vol C Tables 4.2.6.8 and 6.1.1.4'

loop_
_geom_angle_atom_site_label_1
_geom_angle_atom_site_label_2
_geom_angle_atom_site_label_3
_geom_angle
_geom_angle_site_symmetry_1
_geom_angle_site_symmetry_3
O1 Mg1 N3 66.30(5) . .
O1 Mg1 N1 115.44(5) . .
N3 Mg1 N1 140.04(6) . .
O1 Mg1 N2 133.37(4) . .
N3 Mg1 N2 115.98(5) . .
N1 Mg1 N2 91.92(5) . .
O1 Mg1 C30 33.83(6) . .
N3 Mg1 C30 32.59(5) . .
N1 Mg1 C30 137.81(4) . .
N2 Mg1 C30 129.93(4) . .
C30 O1 Mg1 90.60(4) . 6
C30 O1 Mg1 90.60(4) . .
Mg1 O1 Mg1 178.81(9) 6 .
C2 N1 C6 117.71(12) . .
C2 N1 Mg1 122.06(10) . .
C6 N1 Mg1 120.10(9) . .
C2 C1 H1A 109.5 . .
C2 C1 H1B 109.5 . .
H1A C1 H1B 109.5 . .
C2 C1 H1C 109.5 . .
H1A C1 H1C 109.5 . .
H1B C1 H1C 109.5 . .
C4 N2 C18 118.96(12) . .
C4 N2 Mg1 120.50(10) . .
C18 N2 Mg1 120.38(9) . .
N1 C2 C3 124.09(14) . .
N1 C2 C1 120.10(13) . .
C3 C2 C1 115.80(13) . .
C30 N3 C31 124.88(14) . .
C30 N3 Mg1 91.60(11) . .
C31 N3 Mg1 142.84(10) . .
C2 C3 C4 129.20(14) . .
C2 C3 H3 115.4 . .
C4 C3 H3 115.4 . .
N2 C4 C3 123.96(14) . .
N2 C4 C5 120.47(14) . .
C3 C4 C5 115.57(14) . .
C4 C5 H5A 109.5 . .
C4 C5 H5B 109.5 . .
H5A C5 H5B 109.5 . .
C4 C5 H5C 109.5 . .
H5A C5 H5C 109.5 . .
H5B C5 H5C 109.5 . .
C7 C6 C11 120.68(14) . .
C7 C6 N1 119.05(13) . .
C11 C6 N1 120.24(13) . .
C8 C7 C6 118.65(14) . .
C8 C7 C12 120.59(14) . .
C6 C7 C12 120.74(14) . .
C9 C8 C7 121.20(15) . .
C9 C8 H8 119.4 . .
C7 C8 H8 119.4 . .
C10 C9 C8 119.75(15) . .
C10 C9 H9 120.1 . .
C8 C9 H9 120.1 . .
C9 C10 C11 121.61(15) . .
C9 C10 H10 119.2 . .
C11 C10 H10 119.2 . .
C10 C11 C6 118.04(14) . .
C10 C11 C15 119.54(14) . .
C6 C11 C15 122.42(13) . .
C7 C12 C13 113.42(14) . .
C7 C12 C14 111.73(14) . .
C13 C12 C14 110.06(15) . .
C7 C12 H12 107.1 . .
C13 C12 H12 107.1 . .
C14 C12 H12 107.1 . .
C12 C13 H13A 109.5 . .
C12 C13 H13B 109.5 . .
H13A C13 H13B 109.5 . .
C12 C13 H13C 109.5 . .
H13A C13 H13C 109.5 . .
H13B C13 H13C 109.5 . .
C12 C14 H14A 109.5 . .
C12 C14 H14B 109.5 . .
H14A C14 H14B 109.5 . .
C12 C14 H14C 109.5 . .
H14A C14 H14C 109.5 . .
H14B C14 H14C 109.5 . .
C11 C15 C17 112.21(14) . .
C11 C15 C16 111.17(13) . .
C17 C15 C16 109.06(13) . .
C11 C15 H15 108.1 . .
C17 C15 H15 108.1 . .
C16 C15 H15 108.1 . .
C15 C16 H16A 109.5 . .
C15 C16 H16B 109.5 . .
H16A C16 H16B 109.5 . .
C15 C16 H16C 109.5 . .
H16A C16 H16C 109.5 . .
H16B C16 H16C 109.5 . .
C15 C17 H17A 109.5 . .
C15 C17 H17B 109.5 . .
H17A C17 H17B 109.5 . .
C15 C17 H17C 109.5 . .
H17A C17 H17C 109.5 . .
H17B C17 H17C 109.5 . .
C23 C18 C19 120.30(14) . .
C23 C18 N2 121.05(13) . .
C19 C18 N2 118.51(13) . .
C20 C19 C18 118.45(15) . .
C20 C19 C24 119.89(14) . .
C18 C19 C24 121.58(14) . .
C21 C20 C19 121.26(15) . .
C21 C20 H20 119.4 . .
C19 C20 H20 119.4 . .
C20 C21 C22 120.08(15) . .
C20 C21 H21 120.0 . .
C22 C21 H21 120.0 . .
C21 C22 C23 120.90(15) . .
C21 C22 H22 119.6 . .
C23 C22 H22 119.6 . .
C22 C23 C18 118.98(14) . .
C22 C23 C27 119.73(14) . .
C18 C23 C27 121.29(14) . .
C26 C24 C25 108.67(15) . .
C26 C24 C19 110.30(16) . .
C25 C24 C19 114.02(15) . .
C26 C24 H24 107.9 . .
C25 C24 H24 107.9 . .
C19 C24 H24 107.9 . .
C24 C25 H25A 109.5 . .
C24 C25 H25B 109.5 . .
H25A C25 H25B 109.5 . .
C24 C25 H25C 109.5 . .
H25A C25 H25C 109.5 . .
H25B C25 H25C 109.5 . .
C24 C26 H26A 109.5 . .
C24 C26 H26B 109.5 . .
H26A C26 H26B 109.5 . .
C24 C26 H26C 109.5 . .
H26A C26 H26C 109.5 . .
H26B C26 H26C 109.5 . .
C23 C27 C28 111.49(13) . .
C23 C27 C29 110.82(13) . .
C28 C27 C29 111.24(13) . .
C23 C27 H27 107.7 . .
C28 C27 H27 107.7 . .
C29 C27 H27 107.7 . .
C27 C28 H28A 109.5 . .
C27 C28 H28B 109.5 . .
H28A C28 H28B 109.5 . .
C27 C28 H28C 109.5 . .
H28A C28 H28C 109.5 . .
H28B C28 H28C 109.5 . .
C27 C29 H29A 109.5 . .
C27 C29 H29B 109.5 . .
H29A C29 H29B 109.5 . .
C27 C29 H29C 109.5 . .
H29A C29 H29C 109.5 . .
H29B C29 H29C 109.5 . .
N3 C30 N3 137.8(2) 6 .
N3 C30 O1 111.10(10) 6 .
N3 C30 O1 111.10(10) . .
N3 C30 Mg1 55.81(7) 6 6
N3 C30 Mg1 165.69(13) . 6
O1 C30 Mg1 55.57(4) . 6
N3 C30 Mg1 165.69(13) 6 .
N3 C30 Mg1 55.81(7) . .
O1 C30 Mg1 55.57(4) . .
Mg1 C30 Mg1 111.14(8) 6 .
N3 C31 C32 107.76(12) . .
N3 C31 C36 112.00(13) . .
C32 C31 C36 109.93(13) . .
N3 C31 H31 109.0 . .
C32 C31 H31 109.0 . .
C36 C31 H31 109.0 . .
C31 C32 C33 112.11(14) . .
C31 C32 H32A 109.2 . .
C33 C32 H32A 109.2 . .
C31 C32 H32B 109.2 . .
C33 C32 H32B 109.2 . .
H32A C32 H32B 107.9 . .
C34 C33 C32 111.61(16) . .
C34 C33 H33A 109.3 . .
C32 C33 H33A 109.3 . .
C34 C33 H33B 109.3 . .
C32 C33 H33B 109.3 . .
H33A C33 H33B 108.0 . .
C35 C34 C33 111.11(15) . .
C35 C34 H34A 109.4 . .
C33 C34 H34A 109.4 . .
C35 C34 H34B 109.4 . .
C33 C34 H34B 109.4 . .
H34A C34 H34B 108.0 . .
C34 C35 C36 110.67(15) . .
C34 C35 H35A 109.5 . .
C36 C35 H35A 109.5 . .
C34 C35 H35B 109.5 . .
C36 C35 H35B 109.5 . .
H35A C35 H35B 108.1 . .
C31 C36 C35 111.68(14) . .
C31 C36 H36A 109.3 . .
C35 C36 H36A 109.3 . .
C31 C36 H36B 109.3 . .
C35 C36 H36B 109.3 . .
H36A C36 H36B 107.9 . .
C38 C37 C42 120.2(2) . .
C38 C37 H37 119.9 . .
C42 C37 H37 119.9 . .
C39 C38 C37 119.0(2) . .
C39 C38 H38 120.5 . .
C37 C38 H38 120.5 . .
C40 C39 C38 119.6(2) . .
C40 C39 H39 120.2 . .
C38 C39 H39 120.2 . .
C41 C40 C39 120.7(2) . .
C41 C40 H40 119.6 . .
C39 C40 H40 119.6 . .
C42 C41 C40 120.8(3) . .
C42 C41 H41 119.6 . .
C40 C41 H41 119.6 . .
C41 C42 C37 119.6(2) . .
C41 C42 H42 120.2 . .
C37 C42 H42 120.2 . .

loop_
_geom_bond_atom_site_label_1
_geom_bond_atom_site_label_2
_geom_bond_distance
_geom_bond_site_symmetry_2
Mg1 O1 2.0334(6) .
Mg1 N3 2.0398(14) .
Mg1 N1 2.0548(13) .
Mg1 N2 2.0646(13) .
Mg1 C30 2.4650(13) .
O1 C30 1.372(2) .
O1 Mg1 2.0334(6) 6
N1 C2 1.3341(19) .
N1 C6 1.4382(19) .
C1 C2 1.515(2) .
C1 H1A 0.9800 .
C1 H1B 0.9800 .
C1 H1C 0.9800 .
N2 C4 1.3257(19) .
N2 C18 1.4379(19) .
C2 C3 1.400(2) .
N3 C30 1.3282(14) .
N3 C31 1.4606(19) .
C3 C4 1.410(2) .
C3 H3 0.9500 .
C4 C5 1.519(2) .
C5 H5A 0.9800 .
C5 H5B 0.9800 .
C5 H5C 0.9800 .
C6 C7 1.409(2) .
C6 C11 1.412(2) .
C7 C8 1.387(2) .
C7 C12 1.525(2) .
C8 C9 1.383(2) .
C8 H8 0.9500 .
C9 C10 1.379(2) .
C9 H9 0.9500 .
C10 C11 1.393(2) .
C10 H10 0.9500 .
C11 C15 1.523(2) .
C12 C13 1.527(2) .
C12 C14 1.536(2) .
C12 H12 1.0000 .
C13 H13A 0.9800 .
C13 H13B 0.9800 .
C13 H13C 0.9800 .
C14 H14A 0.9800 .
C14 H14B 0.9800 .
C14 H14C 0.9800 .
C15 C17 1.531(2) .
C15 C16 1.531(2) .
C15 H15 1.0000 .
C16 H16A 0.9800 .
C16 H16B 0.9800 .
C16 H16C 0.9800 .
C17 H17A 0.9800 .
C17 H17B 0.9800 .
C17 H17C 0.9800 .
C18 C23 1.404(2) .
C18 C19 1.417(2) .
C19 C20 1.396(2) .
C19 C24 1.526(2) .
C20 C21 1.378(2) .
C20 H20 0.9500 .
C21 C22 1.382(2) .
C21 H21 0.9500 .
C22 C23 1.396(2) .
C22 H22 0.9500 .
C23 C27 1.523(2) .
C24 C26 1.519(3) .
C24 C25 1.525(3) .
C24 H24 1.0000 .
C25 H25A 0.9800 .
C25 H25B 0.9800 .
C25 H25C 0.9800 .
C26 H26A 0.9800 .
C26 H26B 0.9800 .
C26 H26C 0.9800 .
C27 C28 1.525(2) .
C27 C29 1.534(2) .
C27 H27 1.0000 .
C28 H28A 0.9800 .
C28 H28B 0.9800 .
C28 H28C 0.9800 .
C29 H29A 0.9800 .
C29 H29B 0.9800 .
C29 H29C 0.9800 .
C30 N3 1.3282(14) 6
C30 Mg1 2.4650(13) 6
C31 C32 1.523(2) .
C31 C36 1.528(2) .
C31 H31 1.0000 .
C32 C33 1.535(2) .
C32 H32A 0.9900 .
C32 H32B 0.9900 .
C33 C34 1.514(3) .
C33 H33A 0.9900 .
C33 H33B 0.9900 .
C34 C35 1.510(3) .
C34 H34A 0.9900 .
C34 H34B 0.9900 .
C35 C36 1.529(2) .
C35 H35A 0.9900 .
C35 H35B 0.9900 .
C36 H36A 0.9900 .
C36 H36B 0.9900 .
C37 C38 1.374(4) .
C37 C42 1.377(4) .
C37 H37 0.9500 .
C38 C39 1.372(4) .
C38 H38 0.9500 .
C39 C40 1.365(4) .
C39 H39 0.9500 .
C40 C41 1.346(3) .
C40 H40 0.9500 .
C41 C42 1.342(3) .
C41 H41 0.9500 .
C42 H42 0.9500 .
